data_7041018
loop_
_publ_author_name
'Wei, Rong-Min'
'Kong, Ming'
'Cao, Fan'
'Li, Jing'
'Pu, Tian-Cheng'
'Yang, Li'
'Zhang, Xiu-Ling'
'Song, You'

_publ_section_title
;
 Water induced spin-crossover behaviour and magneto-structural correlation
 in octacyanotungstate(iv)-based iron(ii) complexes.
;
_journal_issue 46
_journal_name_full 'Dalton transactions (Cambridge, England : 2003)'
_journal_page_first 18643
_journal_page_last 18652
_journal_paper_doi 10.1039/c6dt03421g
_journal_volume 45
_journal_year 2016
_chemical_formula_moiety 'C56 H64 Fe2 N16 O12 W'
_chemical_formula_sum 'C56 H64 Fe2 N16 O12 W'
_chemical_formula_weight 1448.74
_space_group_crystal_system cubic
_space_group_IT_number 230
_space_group_name_Hall '-I 4bd 2c 3'
_space_group_name_H-M_alt 'I a -3 d'
_symmetry_space_group_name_Hall '-I 4bd 2c 3'
_symmetry_space_group_name_H-M 'I a -3 d'
_atom_sites_solution_hydrogens mixed
_audit_creation_method SHELXL-2014/7
_audit_update_record
;
2016-10-09 deposited with the CCDC.
2016-10-24 downloaded from the CCDC.
;
_cell_angle_alpha 90
_cell_angle_beta 90
_cell_angle_gamma 90
_cell_formula_units_Z 24
_cell_length_a 34.8807(9)
_cell_length_b 34.8807(9)
_cell_length_c 34.8807(9)
_cell_measurement_reflns_used 11768
_cell_measurement_temperature 296(2)
_cell_measurement_theta_max 21.8
_cell_measurement_theta_min 2.18
_cell_volume 42438.1(19)
_computing_cell_refinement 'Bruker SMART'
_computing_data_collection 'Bruker SMART'
_computing_data_reduction 'Bruker SAINT'
_computing_molecular_graphics 'Bruker SHELXTL'
_computing_publication_material 'Bruker SHELXTL'
_computing_structure_refinement 'SHELXL-2014/7 (Sheldrick, 2014)'
_computing_structure_solution 'Bruker SHELXTL'
_diffrn_ambient_temperature 296(2)
_diffrn_measured_fraction_theta_full 0.998
_diffrn_measured_fraction_theta_max 0.999
_diffrn_measurement_device_type 'CCD area detector'
_diffrn_measurement_method 'phi and omega scans'
_diffrn_radiation_type MoK\a
_diffrn_radiation_wavelength 0.71073
_diffrn_reflns_av_R_equivalents 0.0974
_diffrn_reflns_av_unetI/netI 0.0258
_diffrn_reflns_Laue_measured_fraction_full 0.998
_diffrn_reflns_Laue_measured_fraction_max 0.999
_diffrn_reflns_limit_h_max 45
_diffrn_reflns_limit_h_min -28
_diffrn_reflns_limit_k_max 45
_diffrn_reflns_limit_k_min -40
_diffrn_reflns_limit_l_max 45
_diffrn_reflns_limit_l_min -44
_diffrn_reflns_number 136867
_diffrn_reflns_point_group_measured_fraction_full 0.998
_diffrn_reflns_point_group_measured_fraction_max 0.999
_diffrn_reflns_theta_full 25.242
_diffrn_reflns_theta_max 27.499
_diffrn_reflns_theta_min 1.651
_exptl_absorpt_coefficient_mu 2.091
_exptl_absorpt_correction_T_max 0.658
_exptl_absorpt_correction_T_min 0.610
_exptl_absorpt_correction_type multi-scan
_exptl_absorpt_process_details sadabs
_exptl_crystal_colour greeb
_exptl_crystal_density_diffrn 1.358
_exptl_crystal_density_method not
_exptl_crystal_description block
_exptl_crystal_F_000 17564
_exptl_crystal_size_max 0.250
_exptl_crystal_size_mid 0.200
_exptl_crystal_size_min 0.200
_refine_diff_density_max 2.130
_refine_diff_density_min -1.059
_refine_diff_density_rms 0.135
_refine_ls_extinction_method none
_refine_ls_goodness_of_fit_ref 1.083
_refine_ls_hydrogen_treatment mixed
_refine_ls_matrix_type full
_refine_ls_number_parameters 227
_refine_ls_number_reflns 4076
_refine_ls_number_restraints 92
_refine_ls_restrained_S_all 1.106
_refine_ls_R_factor_all 0.0875
_refine_ls_R_factor_gt 0.0526
_refine_ls_shift/su_max 0.000
_refine_ls_shift/su_mean 0.000
_refine_ls_structure_factor_coef Fsqd
_refine_ls_weighting_details 'w=1/[\s^2^(Fo^2^)+(0.0906P)^2^+379.2870P] where P=(Fo^2^+2Fc^2^)/3'
_refine_ls_weighting_scheme calc
_refine_ls_wR_factor_gt 0.1462
_refine_ls_wR_factor_ref 0.1894
_reflns_Friedel_coverage 0.000
_reflns_number_gt 2794
_reflns_number_total 4076
_reflns_threshold_expression 'I > 2\s(I)'
_cod_data_source_file c6dt03421g2.cif
_cod_data_source_block 1-296
_cod_depositor_comments 'Adding full bibliography for 7041017--7041023.cif.'
_cod_original_cell_volume 42438(3)
_cod_database_code 7041018
_shelx_shelxl_version_number 2014/7
_shelx_space_group_comment
; 
The symmetry employed for this shelxl refinement is uniquely defined 
by the following loop, which should always be used as a source of 
symmetry information in preference to the above space-group names. 
They are only intended as comments. 
;
_shelx_estimated_absorpt_t_min 0.623
_shelx_estimated_absorpt_t_max 0.680

loop_
_space_group_symop_operation_xyz
'x, y, z'
'-x+1/2, -y, z+1/2'
'-x, y+1/2, -z+1/2'
'x+1/2, -y+1/2, -z'
'z, x, y'
'z+1/2, -x+1/2, -y'
'-z+1/2, -x, y+1/2'
'-z, x+1/2, -y+1/2'
'y, z, x'
'-y, z+1/2, -x+1/2'
'y+1/2, -z+1/2, -x'
'-y+1/2, -z, x+1/2'
'y+3/4, x+1/4, -z+1/4'
'-y+3/4, -x+3/4, -z+3/4'
'y+1/4, -x+1/4, z+3/4'
'-y+1/4, x+3/4, z+1/4'
'x+3/4, z+1/4, -y+1/4'
'-x+1/4, z+3/4, y+1/4'
'-x+3/4, -z+3/4, -y+3/4'
'x+1/4, -z+1/4, y+3/4'
'z+3/4, y+1/4, -x+1/4'
'z+1/4, -y+1/4, x+3/4'
'-z+1/4, y+3/4, x+1/4'
'-z+3/4, -y+3/4, -x+3/4'
'x+1/2, y+1/2, z+1/2'
'-x+1, -y+1/2, z+1'
'-x+1/2, y+1, -z+1'
'x+1, -y+1, -z+1/2'
'z+1/2, x+1/2, y+1/2'
'z+1, -x+1, -y+1/2'
'-z+1, -x+1/2, y+1'
'-z+1/2, x+1, -y+1'
'y+1/2, z+1/2, x+1/2'
'-y+1/2, z+1, -x+1'
'y+1, -z+1, -x+1/2'
'-y+1, -z+1/2, x+1'
'y+5/4, x+3/4, -z+3/4'
'-y+5/4, -x+5/4, -z+5/4'
'y+3/4, -x+3/4, z+5/4'
'-y+3/4, x+5/4, z+3/4'
'x+5/4, z+3/4, -y+3/4'
'-x+3/4, z+5/4, y+3/4'
'-x+5/4, -z+5/4, -y+5/4'
'x+3/4, -z+3/4, y+5/4'
'z+5/4, y+3/4, -x+3/4'
'z+3/4, -y+3/4, x+5/4'
'-z+3/4, y+5/4, x+3/4'
'-z+5/4, -y+5/4, -x+5/4'
'-x, -y, -z'
'x-1/2, y, -z-1/2'
'x, -y-1/2, z-1/2'
'-x-1/2, y-1/2, z'
'-z, -x, -y'
'-z-1/2, x-1/2, y'
'z-1/2, x, -y-1/2'
'z, -x-1/2, y-1/2'
'-y, -z, -x'
'y, -z-1/2, x-1/2'
'-y-1/2, z-1/2, x'
'y-1/2, z, -x-1/2'
'-y-3/4, -x-1/4, z-1/4'
'y-3/4, x-3/4, z-3/4'
'-y-1/4, x-1/4, -z-3/4'
'y-1/4, -x-3/4, -z-1/4'
'-x-3/4, -z-1/4, y-1/4'
'x-1/4, -z-3/4, -y-1/4'
'x-3/4, z-3/4, y-3/4'
'-x-1/4, z-1/4, -y-3/4'
'-z-3/4, -y-1/4, x-1/4'
'-z-1/4, y-1/4, -x-3/4'
'z-1/4, -y-3/4, -x-1/4'
'z-3/4, y-3/4, x-3/4'
'-x+1/2, -y+1/2, -z+1/2'
'x, y+1/2, -z'
'x+1/2, -y, z'
'-x, y, z+1/2'
'-z+1/2, -x+1/2, -y+1/2'
'-z, x, y+1/2'
'z, x+1/2, -y'
'z+1/2, -x, y'
'-y+1/2, -z+1/2, -x+1/2'
'y+1/2, -z, x'
'-y, z, x+1/2'
'y, z+1/2, -x'
'-y-1/4, -x+1/4, z+1/4'
'y-1/4, x-1/4, z-1/4'
'-y+1/4, x+1/4, -z-1/4'
'y+1/4, -x-1/4, -z+1/4'
'-x-1/4, -z+1/4, y+1/4'
'x+1/4, -z-1/4, -y+1/4'
'x-1/4, z-1/4, y-1/4'
'-x+1/4, z+1/4, -y-1/4'
'-z-1/4, -y+1/4, x+1/4'
'-z+1/4, y+1/4, -x-1/4'
'z+1/4, -y-1/4, -x+1/4'
'z-1/4, y-1/4, x-1/4'

loop_
_atom_site_label
_atom_site_type_symbol
_atom_site_fract_x
_atom_site_fract_y
_atom_site_fract_z
_atom_site_U_iso_or_equiv
_atom_site_adp_type
_atom_site_occupancy
_atom_site_site_symmetry_order
_atom_site_calc_flag
_atom_site_refinement_flags_posn
_atom_site_refinement_flags_adp
_atom_site_refinement_flags_occupancy
_atom_site_disorder_assembly
_atom_site_disorder_group
C1 C 0.0191(2) 0.7177(2) 0.0751(2) 0.0550(17) Uani 1 1 d . . . . .
C2 C 0.0504(2) 0.7791(2) 0.1061(2) 0.0511(16) Uani 1 1 d . . . . .
C3 C 0.1064(3) 0.9030(3) 0.0468(3) 0.073(2) Uani 1 1 d . . . . .
H3 H 0.1226 0.8967 0.0266 0.088 Uiso 1 1 calc R U . . .
C4 C 0.0914(3) 0.9405(3) 0.0483(3) 0.085(3) Uani 1 1 d . . . . .
C5 C 0.0673(4) 0.9489(4) 0.0774(4) 0.110(4) Uani 1 1 d . . . . .
H5 H 0.0568 0.9733 0.0794 0.132 Uiso 1 1 calc R U . . .
C6 C 0.0583(4) 0.9212(4) 0.1041(4) 0.115(4) Uani 1 1 d . . . . .
H6 H 0.0411 0.9264 0.1237 0.138 Uiso 1 1 calc R U . . .
C7 C 0.0754(3) 0.8853(3) 0.1012(3) 0.089(3) Uani 1 1 d . . . . .
H7 H 0.0703 0.8671 0.1200 0.107 Uiso 1 1 calc R U . . .
C8 C 0.1293(3) 0.7294(3) 0.0518(4) 0.101(3) Uani 1 1 d . U . . .
H8 H 0.1028 0.7313 0.0543 0.121 Uiso 1 1 calc R U . . .
C9 C 0.1455(5) 0.6956(4) 0.0405(5) 0.139(3) Uani 1 1 d D U . . .
C10 C 0.1842(5) 0.6923(5) 0.0385(5) 0.138(4) Uani 1 1 d . U . . .
H10 H 0.1952 0.6691 0.0312 0.166 Uiso 1 1 calc R U . . .
C11 C 0.2060(4) 0.7212(4) 0.0467(4) 0.126(3) Uani 1 1 d . U . . .
H11 H 0.2325 0.7190 0.0450 0.151 Uiso 1 1 calc R U . . .
C12 C 0.1891(3) 0.7557(3) 0.0580(4) 0.102(3) Uani 1 1 d . U . . .
H12 H 0.2049 0.7761 0.0646 0.122 Uiso 1 1 calc R U . . .
C13 C 0.1033(4) 0.9702(4) 0.0179(4) 0.117(4) Uani 1 1 d D . . . .
H13A H 0.1128 0.9567 -0.0045 0.176 Uiso 0.49(2) 1 d R U P A 1
H13B H 0.0807 0.9845 0.0101 0.176 Uiso 0.49(2) 1 d R U P A 1
H13C H 0.1306 0.9749 0.0201 0.176 Uiso 0.51(2) 1 d R U P A 2
H13D H 0.0984 0.9601 -0.0075 0.176 Uiso 0.51(2) 1 d R U P A 2
C14 C 0.1184(10) 0.6623(9) 0.0406(10) 0.172(5) Uani 0.49(2) 1 d D U P A 1
H14A H 0.1319 0.6382 0.0373 0.207 Uiso 0.49(2) 1 calc R U P A 1
H14B H 0.1034 0.6614 0.0639 0.207 Uiso 0.49(2) 1 calc R U P A 1
C14' C 0.1308(8) 0.6588(7) 0.0211(13) 0.178(5) Uani 0.51(2) 1 d D U P A 2
H14C H 0.1476 0.6508 0.0004 0.214 Uiso 0.51(2) 1 calc R U P A 2
H14D H 0.1282 0.6380 0.0393 0.214 Uiso 0.51(2) 1 calc R U P A 2
Fe1 Fe 0.1250 0.81796(3) 0.06796(3) 0.0529(4) Uani 1 2 d S T P . .
N1 N 0.0297(2) 0.7006(2) 0.0491(2) 0.0736(19) Uani 1 1 d . . . . .
N2 N 0.07660(18) 0.79419(19) 0.09382(19) 0.0616(16) Uani 1 1 d . . . . .
N3 N 0.09859(18) 0.8762(2) 0.0724(2) 0.0643(17) Uani 1 1 d . . . . .
N4 N 0.1517(2) 0.7604(2) 0.0595(2) 0.0724(19) Uani 1 1 d . . . . .
O2 O 0.0943(5) 0.6713(4) 0.0069(5) 0.210(4) Uani 1 1 d D U . . .
H2A H 0.0763(14) 0.679(2) -0.006(3) 0.252 Uiso 1 1 d D U . B 1
O1 O 0.1320(7) 0.9966(5) 0.0306(9) 0.157(12) Uani 0.49(2) 1 d D . P A 1
H1AC H 0.1538(10) 0.9964(17) 0.0194(13) 0.236 Uiso 0.49(2) 1 d D U P A 1
O1' O 0.0811(9) 1.0014(6) 0.0207(10) 0.225(18) Uani 0.51(2) 1 d D . P A 2
H1BB H 0.0620(13) 1.014(3) 0.029(5) 0.338 Uiso 0.51(2) 1 d D U P A 2
W1 W 0.0000 0.7500 0.1250 0.03911(19) Uani 1 4 d S T P . 2
O3 O 1.0000 1.0000 1.0000 0.325(16) Uiso 0.75 6 d S U P C 1
O4 O 0.2840(15) 0.6250 0.0340(15) 0.331(16) Uiso 0.5 2 d S U P D 1
O3' O 0.9345(9) 0.9345(9) 0.9345(9) 0.333(16) Uiso 0.75 3 d S U P E 2
O4' O 0.2500 0.6250 0.0000 0.330(16) Uiso 0.5 4 d S U P F 2
O5 O 0.1250 0.6798(14) 0.9298(14) 0.327(16) Uiso 0.5 2 d DS U P . .
H5A H 0.118(5) 0.6675(13) 0.949(2) 0.392 Uiso 0.5 1 d D U P . .

loop_
_atom_site_aniso_label
_atom_site_aniso_U_11
_atom_site_aniso_U_22
_atom_site_aniso_U_33
_atom_site_aniso_U_23
_atom_site_aniso_U_13
_atom_site_aniso_U_12
C1 0.049(4) 0.054(4) 0.061(4) -0.001(3) 0.000(3) 0.006(3)
C2 0.045(4) 0.053(4) 0.055(4) 0.005(3) 0.000(3) 0.001(3)
C3 0.068(5) 0.078(6) 0.075(6) 0.016(5) 0.006(4) 0.004(4)
C4 0.064(5) 0.087(7) 0.102(7) 0.023(6) -0.001(5) 0.009(5)
C5 0.112(9) 0.088(8) 0.130(11) 0.011(8) 0.019(8) 0.025(7)
C6 0.110(9) 0.109(9) 0.126(11) -0.024(8) 0.034(8) 0.022(8)
C7 0.086(7) 0.094(7) 0.087(7) 0.003(5) 0.027(5) 0.003(5)
C8 0.090(6) 0.067(5) 0.146(8) -0.015(6) 0.009(6) 0.002(5)
C9 0.132(6) 0.103(6) 0.183(8) -0.024(6) 0.007(6) 0.004(6)
C10 0.131(7) 0.110(7) 0.174(8) -0.015(7) 0.022(7) 0.031(6)
C11 0.110(7) 0.109(7) 0.159(8) -0.001(7) 0.026(6) 0.032(6)
C12 0.082(6) 0.091(6) 0.132(8) 0.016(6) 0.024(6) 0.017(5)
C13 0.121(10) 0.089(8) 0.142(11) 0.045(8) -0.001(9) 0.017(8)
C14 0.160(9) 0.144(8) 0.213(10) -0.021(9) 0.005(8) 0.002(8)
C14' 0.167(9) 0.149(8) 0.218(10) -0.018(8) 0.008(8) -0.006(8)
Fe1 0.0394(7) 0.0596(5) 0.0596(5) 0.0094(7) 0.0058(4) -0.0058(4)
N1 0.074(4) 0.075(5) 0.072(5) -0.017(4) 0.001(4) 0.015(4)
N2 0.053(4) 0.070(4) 0.062(4) 0.004(3) 0.005(3) -0.016(3)
N3 0.048(3) 0.070(4) 0.075(4) 0.008(3) 0.009(3) 0.002(3)
N4 0.062(4) 0.068(4) 0.087(5) 0.010(4) 0.004(4) 0.004(3)
O2 0.197(9) 0.189(8) 0.243(10) -0.025(8) 0.008(8) -0.002(8)
O1 0.16(2) 0.074(12) 0.24(3) 0.004(13) 0.038(19) -0.020(12)
O1' 0.28(4) 0.116(17) 0.28(3) 0.097(19) 0.06(3) 0.09(2)
W1 0.0334(2) 0.0334(2) 0.0506(3) 0.000 0.000 0.000

loop_
_atom_type_symbol
_atom_type_description
_atom_type_scat_dispersion_real
_atom_type_scat_dispersion_imag
_atom_type_scat_source
C C 0.0033 0.0016 'International Tables Vol C Tables 4.2.6.8 and 6.1.1.4'
H H 0.0000 0.0000 'International Tables Vol C Tables 4.2.6.8 and 6.1.1.4'
N N 0.0061 0.0033 'International Tables Vol C Tables 4.2.6.8 and 6.1.1.4'
O O 0.0106 0.0060 'International Tables Vol C Tables 4.2.6.8 and 6.1.1.4'
Fe Fe 0.3463 0.8444 'International Tables Vol C Tables 4.2.6.8 and 6.1.1.4'
W W -0.8490 6.8722 'International Tables Vol C Tables 4.2.6.8 and 6.1.1.4'

loop_
_geom_angle_atom_site_label_1
_geom_angle_atom_site_label_2
_geom_angle_atom_site_label_3
_geom_angle
_geom_angle_site_symmetry_1
_geom_angle_site_symmetry_3
N1 C1 W1 178.8(7) . .
N2 C2 W1 175.8(7) . .
N3 C3 C4 123.7(9) . .
N3 C3 H3 118.2 . .
C4 C3 H3 118.2 . .
C5 C4 C3 117.5(10) . .
C5 C4 C13 122.5(11) . .
C3 C4 C13 120.0(10) . .
C4 C5 C6 119.6(11) . .
C4 C5 H5 120.2 . .
C6 C5 H5 120.2 . .
C5 C6 C7 119.2(11) . .
C5 C6 H6 120.4 . .
C7 C6 H6 120.4 . .
N3 C7 C6 122.0(10) . .
N3 C7 H7 119.0 . .
C6 C7 H7 119.0 . .
N4 C8 C9 120.4(12) . .
N4 C8 H8 119.8 . .
C9 C8 H8 119.8 . .
C10 C9 C8 119.8(14) . .
C10 C9 C14 124(2) . .
C8 C9 C14 114(2) . .
C10 C9 C14' 103.8(17) . .
C8 C9 C14' 135.4(17) . .
C11 C10 C9 120.6(15) . .
C11 C10 H10 119.7 . .
C9 C10 H10 119.7 . .
C10 C11 C12 119.1(14) . .
C10 C11 H11 120.5 . .
C12 C11 H11 120.5 . .
N4 C12 C11 122.5(13) . .
N4 C12 H12 118.8 . .
C11 C12 H12 118.8 . .
O1' C13 C4 110.0(16) . .
O1 C13 C4 114.1(16) . .
O1 C13 H13A 108.8 . .
C4 C13 H13A 108.6 . .
O1 C13 H13B 109.0 . .
C4 C13 H13B 108.7 . .
H13A C13 H13B 107.4 . .
O1' C13 H13C 115.3 . .
C4 C13 H13C 108.7 . .
O1' C13 H13D 105.2 . .
C4 C13 H13D 109.6 . .
H13C C13 H13D 107.9 . .
O2 C14 C9 101.2(18) . .
O2 C14 H14A 111.5 . .
C9 C14 H14A 111.5 . .
O2 C14 H14B 111.5 . .
C9 C14 H14B 111.5 . .
H14A C14 H14B 109.3 . .
O2 C14' C9 101.1(18) . .
O2 C14' H14C 111.6 . .
C9 C14' H14C 111.6 . .
O2 C14' H14D 111.6 . .
C9 C14' H14D 111.6 . .
H14C C14' H14D 109.4 . .
N2 Fe1 N2 177.2(4) 18_554 .
N2 Fe1 N4 92.1(3) 18_554 18_554
N2 Fe1 N4 89.9(3) . 18_554
N2 Fe1 N4 89.9(3) 18_554 .
N2 Fe1 N4 92.1(3) . .
N4 Fe1 N4 86.3(4) 18_554 .
N2 Fe1 N3 89.9(3) 18_554 18_554
N2 Fe1 N3 88.2(2) . 18_554
N4 Fe1 N3 176.4(3) 18_554 18_554
N4 Fe1 N3 90.6(3) . 18_554
N2 Fe1 N3 88.2(2) 18_554 .
N2 Fe1 N3 89.9(3) . .
N4 Fe1 N3 90.6(3) 18_554 .
N4 Fe1 N3 176.4(3) . .
N3 Fe1 N3 92.5(4) 18_554 .
C2 N2 Fe1 175.1(7) . .
C3 N3 C7 117.9(8) . .
C3 N3 Fe1 120.7(6) . .
C7 N3 Fe1 121.3(6) . .
C12 N4 C8 117.5(9) . .
C12 N4 Fe1 122.1(7) . .
C8 N4 Fe1 120.1(7) . .
C14 O2 H2A 161(10) . .
C13 O1 H1AC 118(5) . .
C13 O1' H1BB 155(10) . .
C2 W1 C2 95.46(12) 26_464 63_666
C2 W1 C2 95.46(12) 26_464 88_465
C2 W1 C2 144.1(4) 63_666 88_465
C2 W1 C2 144.1(4) 26_464 .
C2 W1 C2 95.46(12) 63_666 .
C2 W1 C2 95.46(12) 88_465 .
C2 W1 C1 144.9(3) 26_464 63_666
C2 W1 C1 75.4(3) 63_666 63_666
C2 W1 C1 76.0(3) 88_465 63_666
C2 W1 C1 71.0(3) . 63_666
C2 W1 C1 75.4(3) 26_464 26_464
C2 W1 C1 71.0(3) 63_666 26_464
C2 W1 C1 144.9(3) 88_465 26_464
C2 W1 C1 76.0(3) . 26_464
C1 W1 C1 129.7(2) 63_666 26_464
C2 W1 C1 71.0(3) 26_464 88_465
C2 W1 C1 76.0(3) 63_666 88_465
C2 W1 C1 75.4(3) 88_465 88_465
C2 W1 C1 144.9(3) . 88_465
C1 W1 C1 73.9(4) 63_666 88_465
C1 W1 C1 129.7(2) 26_464 88_465
C2 W1 C1 76.0(3) 26_464 .
C2 W1 C1 144.9(3) 63_666 .
C2 W1 C1 71.0(3) 88_465 .
C2 W1 C1 75.4(3) . .
C1 W1 C1 129.7(2) 63_666 .
C1 W1 C1 73.9(4) 26_464 .
C1 W1 C1 129.7(2) 88_465 .

loop_
_geom_bond_atom_site_label_1
_geom_bond_atom_site_label_2
_geom_bond_distance
_geom_bond_site_symmetry_2
C1 N1 1.148(9) .
C1 W1 2.177(8) .
C2 N2 1.138(9) .
C2 W1 2.135(7) .
C3 N3 1.322(11) .
C3 C4 1.408(13) .
C3 H3 0.9300 .
C4 C5 1.350(15) .
C4 C13 1.540(15) .
C5 C6 1.379(17) .
C5 H5 0.9300 .
C6 C7 1.389(15) .
C6 H6 0.9300 .
C7 N3 1.328(12) .
C7 H7 0.9300 .
C8 N4 1.359(13) .
C8 C9 1.367(17) .
C8 H8 0.9300 .
C9 C10 1.36(2) .
C9 C14 1.496(18) .
C9 C14' 1.539(19) .
C10 C11 1.29(2) .
C10 H10 0.9300 .
C11 C12 1.395(16) .
C11 H11 0.9300 .
C12 N4 1.317(12) .
C12 H12 0.9300 .
C13 O1' 1.34(2) .
C13 O1 1.43(2) .
C13 H13A 0.9700 .
C13 H13B 0.9701 .
C13 H13C 0.9700 .
C13 H13D 0.9700 .
C14 O2 1.477(19) .
C14 H14A 0.9700 .
C14 H14B 0.9700 .
C14' O2 1.436(18) .
C14' H14C 0.9700 .
C14' H14D 0.9700 .
Fe1 N2 2.086(6) 18_554
Fe1 N2 2.086(6) .
Fe1 N4 2.233(7) 18_554
Fe1 N4 2.233(7) .
Fe1 N3 2.236(7) 18_554
Fe1 N3 2.236(7) .
O2 H2A 0.820(2) .
O1 H1AC 0.86(2) .
O1' H1BB 0.850(2) .
W1 C2 2.135(7) 26_464
W1 C2 2.135(7) 63_666
W1 C2 2.135(7) 88_465
W1 C1 2.177(8) 63_666
W1 C1 2.177(8) 26_464
W1 C1 2.177(8) 88_465
O5 H5A 0.820(2) .

loop_
_geom_hbond_atom_site_label_D
_geom_hbond_atom_site_label_H
_geom_hbond_atom_site_label_A
_geom_hbond_distance_DH
_geom_hbond_distance_HA
_geom_hbond_distance_DA
_geom_hbond_angle_DHA
_geom_hbond_site_symmetry_A
O1 H1AC N1 0.86(2) 2.30(3) 2.88(3) 125(4) 82_465
O5 H5A O2 0.820(2) 2.20(2) 2.91(4) 145(8) 1_556

loop_
_geom_torsion_atom_site_label_1
_geom_torsion_atom_site_label_2
_geom_torsion_atom_site_label_3
_geom_torsion_atom_site_label_4
_geom_torsion
N3 C3 C4 C5 -1.4(16)
N3 C3 C4 C13 177.7(10)
C3 C4 C5 C6 0(2)
C13 C4 C5 C6 -178.9(13)
C4 C5 C6 C7 2(2)
C5 C6 C7 N3 -3(2)
N4 C8 C9 C10 3(3)
N4 C8 C9 C14 168.6(16)
N4 C8 C9 C14' -163(3)
C8 C9 C10 C11 -1(3)
C14 C9 C10 C11 -165(2)
C14' C9 C10 C11 169(2)
C9 C10 C11 C12 1(3)
C10 C11 C12 N4 -2(2)
C5 C4 C13 O1' -12(3)
C3 C4 C13 O1' 169(2)
C5 C4 C13 O1 78.3(18)
C3 C4 C13 O1 -100.8(17)
C10 C9 C14 O2 -122(3)
C8 C9 C14 O2 73(3)
C10 C9 C14' O2 -153(3)
C8 C9 C14' O2 15(5)
C4 C3 N3 C7 0.1(14)
C4 C3 N3 Fe1 -178.5(7)
C6 C7 N3 C3 2.3(16)
C6 C7 N3 Fe1 -179.1(9)
C11 C12 N4 C8 3.9(18)
C11 C12 N4 Fe1 -169.5(10)
C9 C8 N4 C12 -4.3(19)
C9 C8 N4 Fe1 169.3(12)
